data_1534770
loop_
_publ_author_name
'Seitz, K.'
'Peschel, S.'
'Babel, D.'

_publ_section_title
;
 Ueber die Kristallstrukturen der Cyanokomplexe (Co (N H3)6) (Fe (C N)6),
 (Co (N H3)6)2 (Ni (C N)4)3 . 2(H2 O) und (Cu (en)2) (Ni (C N)4)
;
_journal_name_full 'Zeitschrift fuer Anorganische und Allgemeine Chemie'
_journal_page_first 929
_journal_page_last 934
_journal_volume 627
_journal_year 2001
_chemical_formula_sum 'C6 H18 Co Fe N12'
_chemical_name_systematic '(Co (N H3)6) (Fe (C N)6)'
_space_group_IT_number 148
_symmetry_space_group_name_Hall '-R 3'
_symmetry_space_group_name_H-M 'R -3 :H'
_cell_angle_alpha 90
_cell_angle_beta 90
_cell_angle_gamma 120
_cell_formula_units_Z 3
_cell_length_a 10.986
_cell_length_b 10.986
_cell_length_c 10.846
_cell_volume 1133.651
_citation_journal_id_ASTM ZAACAB
_cod_data_source_file Seitz_ZAACAB_2001_48.cif
_cod_data_source_block C6H18Co1Fe1N12
_cod_original_formula_sum 'C6 H18 Co1 Fe1 N12'
_cod_database_code 1534770

loop_
_symmetry_equiv_pos_as_xyz
x,y,z
-y,x-y,z
-x+y,-x,z
-x,-y,-z
y,-x+y,-z
x-y,x,-z
x+2/3,y+1/3,z+1/3
-y+2/3,x-y+1/3,z+1/3
-x+y+2/3,-x+1/3,z+1/3
-x+2/3,-y+1/3,-z+1/3
y+2/3,-x+y+1/3,-z+1/3
x-y+2/3,x+1/3,-z+1/3
x+1/3,y+2/3,z+2/3
-y+1/3,x-y+2/3,z+2/3
-x+y+1/3,-x+2/3,z+2/3
-x+1/3,-y+2/3,-z+2/3
y+1/3,-x+y+2/3,-z+2/3
x-y+1/3,x+2/3,-z+2/3

loop_
_atom_site_label
_atom_site_type_symbol
_atom_site_fract_x
_atom_site_fract_y
_atom_site_fract_z
_atom_site_occupancy
_atom_site_U_iso_or_equiv
Co1 Co+3 0 0 0.5 1 0.0
Fe1 Fe+3 0 0 0 1 0.0
C1 C 0.1336 0.1552 0.1051 1 0.0
H1 H+1 0.211 0.003 0.43 1 0.0
N1 N-1 0.2075 0.2435 0.1687 1 0.0
H3 H+1 0.21 0.113 0.373 1 0.0
H2 H+1 0.127 -0.02 0.33 1 0.0
N2 N-3 0.1572 0.0283 0.3953 1 0.0
